data_4070206
loop_
_publ_author_name
'Eloi, Antoine'
'Rose-Munch, Fran\,coise'
'Rose, Eric'
'Lennartz, Petra'

_publ_section_title
;
 (\h6-Bromoarene)Mn(CO)3+Complexes: Synthesis and Applications to the
 Functionalization of (\h5-Cyclohexadienyl)Mn(CO)3Complexes by
 Halogen&#x2212;Metal Exchange Reaction
;
_journal_issue 19
_journal_name_full Organometallics
_journal_page_first 5757
_journal_paper_doi 10.1021/om9006517
_journal_volume 28
_journal_year 2009
_chemical_formula_moiety 'C10 H7 Br1 Mn1 O4, B F4'
_chemical_formula_sum 'C10 H7 B Br F4 Mn O4'
_chemical_formula_weight 412.80
_space_group_IT_number 14
_symmetry_cell_setting monoclinic
_symmetry_space_group_name_Hall '-P 2ybc'
_symmetry_space_group_name_H-M 'P 1 21/c 1'
_atom_sites_solution_hydrogens geom
_atom_sites_solution_primary direct
_cell_angle_alpha 90
_cell_angle_beta 100.105(10)
_cell_angle_gamma 90
_cell_formula_units_Z 8
_cell_length_a 18.5888(16)
_cell_length_b 7.6169(10)
_cell_length_c 20.189(2)
_cell_measurement_reflns_used 72
_cell_measurement_temperature 200
_cell_measurement_theta_max 21
_cell_measurement_theta_min 3
_cell_volume 2814.2(5)
_computing_cell_refinement 'DENZO/SCALEPACK (Otwinowski & Minor, 1997)'
_computing_data_collection 'COLLECT (Nonius, 2001).'
_computing_data_reduction 'DENZO/SCALEPACK (Otwinowski & Minor, 1997)'
_computing_molecular_graphics 'CAMERON (Watkin et al., 1996)'
_computing_publication_material 'CRYSTALS (Betteridge et al., 2003)'
_computing_structure_refinement 'CRYSTALS (Betteridge et al., 2003)'
_computing_structure_solution 'SHELXS 86 (Sheldrick, 1986)'
_diffrn_ambient_temperature 200
_diffrn_measured_fraction_theta_full 0.995
_diffrn_measured_fraction_theta_max 0.989
_diffrn_measurement_device 'Nonius KappaCCD'
_diffrn_measurement_device_type Area
_diffrn_measurement_method '\f & \w scans'
_diffrn_radiation_monochromator graphite
_diffrn_radiation_type 'Mo K\a'
_diffrn_radiation_wavelength 0.71073
_diffrn_reflns_av_R_equivalents 0.000
_diffrn_reflns_limit_h_max 26
_diffrn_reflns_limit_h_min -25
_diffrn_reflns_limit_k_max 10
_diffrn_reflns_limit_k_min -10
_diffrn_reflns_limit_l_max 28
_diffrn_reflns_limit_l_min -28
_diffrn_reflns_number 8139
_diffrn_reflns_theta_full 25.516
_diffrn_reflns_theta_max 30.019
_diffrn_reflns_theta_min 2.049
_diffrn_standards_number 0
_exptl_absorpt_coefficient_mu 3.833
_exptl_absorpt_correction_T_max 0.46
_exptl_absorpt_correction_T_min 0.34
_exptl_absorpt_correction_type multi-scan
_exptl_absorpt_process_details 'SADABS (Siemens, 1996)'
_exptl_crystal_colour orange
_exptl_crystal_density_diffrn 1.949
_exptl_crystal_density_method 'not measured'
_exptl_crystal_description block
_exptl_crystal_F_000 1600
_exptl_crystal_size_max 0.380
_exptl_crystal_size_mid 0.250
_exptl_crystal_size_min 0.200
_refine_diff_density_max 1.45
_refine_diff_density_min -2.40
_refine_ls_extinction_coef 36.6(18)
_refine_ls_extinction_method 'Larson (1970), Equation 22'
_refine_ls_goodness_of_fit_ref 1.0263
_refine_ls_hydrogen_treatment none
_refine_ls_matrix_type full
_refine_ls_number_parameters 381
_refine_ls_number_reflns 8138
_refine_ls_number_restraints 0
_refine_ls_R_factor_all 0.0776
_refine_ls_R_factor_gt 0.0354
_refine_ls_shift/su_max 0.0008142
_refine_ls_shift/su_mean 9.8991337
_refine_ls_structure_factor_coef Fsqd
_refine_ls_weighting_details
;
 Method, part 1, Chebychev polynomial, (Watkin, 1994, Prince, 1982) 
 [weight] = 1.0/[A~0~*T~0~(x)+A~1~*T~1~(x) ... +A~n-1~]*T~n-1~(x)] 
 where A~i~ are the Chebychev coefficients listed below and x= Fcalc/Fmax 
 Method = Robust Weighting (Prince, 1982) 
 W = [weight] * [1-(deltaF/6*sigmaF)^2^]^2^ 
 A~i~ are: 
 7.56 7.68 2.14 
;
_refine_ls_weighting_scheme calc
_refine_ls_wR_factor_all 0.0623
_refine_ls_wR_factor_gt 0.0436
_refine_ls_wR_factor_ref 0.0623
_reflns_limit_h_max 25
_reflns_limit_h_min -26
_reflns_limit_k_max 10
_reflns_limit_k_min 0
_reflns_limit_l_max 28
_reflns_limit_l_min 0
_reflns_number_gt 5208
_reflns_number_total 8139
_reflns_threshold_expression I>2.0\s(I)
_oxford_refine_ls_r_factor_ref 0.0776
_oxford_refine_ls_scale 0.20912(8)
_oxford_reflns_number_all 8138
_oxford_reflns_threshold_expression_ref I>-10.0\s(I)
_cod_data_source_file om9006517_si_002.cif
_cod_data_source_block 1
_cod_original_sg_symbol_H-M 'P 21/c '
_cod_original_formula_sum 'C10 H7 B1 Br1 F4 Mn1 O4'
_cod_database_code 4070206

loop_
_symmetry_equiv_pos_as_xyz
x,y,z
-x,-y,-z
x,-y+1/2,z+1/2
-x,y+1/2,-z+1/2

loop_
_atom_site_label
_atom_site_type_symbol
_atom_site_fract_x
_atom_site_fract_y
_atom_site_fract_z
_atom_site_U_iso_or_equiv
_atom_site_occupancy
_atom_site_adp_type
Mn1 Mn 0.41293(3) 0.03364(7) 0.32940(3) 0.0203 1.0000 Uani
Mn2 Mn 0.08525(3) 0.37430(7) 0.16651(3) 0.0212 1.0000 Uani
Br1 Br 0.54031(2) 0.33762(6) 0.43222(2) 0.0339 1.0000 Uani
Br2 Br -0.04943(2) 0.07186(6) 0.07342(2) 0.0349 1.0000 Uani
B1 B 0.3283(2) 0.1986(6) 0.0923(2) 0.0305 1.0000 Uani
B2 B 0.1734(2) 0.1997(6) 0.3967(2) 0.0292 1.0000 Uani
C1 C 0.47988(19) 0.1349(5) 0.42108(17) 0.0239 1.0000 Uani
C2 C 0.51003(18) -0.0268(5) 0.40412(17) 0.0227 1.0000 Uani
C3 C 0.4672(2) -0.1785(5) 0.39516(17) 0.0242 1.0000 Uani
C4 C 0.3935(2) -0.1756(5) 0.40664(17) 0.0231 1.0000 Uani
C5 C 0.36198(19) -0.0116(5) 0.41982(18) 0.0245 1.0000 Uani
C6 C 0.4052(2) 0.1415(5) 0.42805(16) 0.0240 1.0000 Uani
C7 C 0.2830(2) -0.3353(6) 0.4114(2) 0.0420 1.0000 Uani
C8 C 0.3558(2) -0.1074(6) 0.2673(2) 0.0353 1.0000 Uani
C9 C 0.3610(2) 0.2294(6) 0.29296(19) 0.0293 1.0000 Uani
C10 C 0.4780(2) 0.0627(6) 0.27225(19) 0.0317 1.0000 Uani
C21 C 0.01454(19) 0.2686(5) 0.07834(17) 0.0242 1.0000 Uani
C22 C -0.01240(19) 0.4337(6) 0.09308(18) 0.0275 1.0000 Uani
C23 C 0.0325(2) 0.5837(5) 0.09823(18) 0.0260 1.0000 Uani
C24 C 0.1054(2) 0.5687(5) 0.08446(18) 0.0253 1.0000 Uani
C25 C 0.13393(19) 0.4005(5) 0.07379(18) 0.0252 1.0000 Uani
C26 C 0.0882(2) 0.2505(5) 0.06972(18) 0.0254 1.0000 Uani
C27 C 0.2187(3) 0.7125(7) 0.0789(2) 0.0468 1.0000 Uani
C28 C 0.1426(2) 0.5210(6) 0.2260(2) 0.0351 1.0000 Uani
C29 C 0.1392(2) 0.1808(6) 0.2029(2) 0.0334 1.0000 Uani
C30 C 0.0219(2) 0.3471(6) 0.2254(2) 0.0330 1.0000 Uani
O4 O 0.35821(14) -0.3296(4) 0.39911(13) 0.0297 1.0000 Uani
O8 O 0.3211(2) -0.1974(5) 0.22948(17) 0.0610 1.0000 Uani
O9 O 0.33095(18) 0.3519(4) 0.27162(16) 0.0476 1.0000 Uani
O10 O 0.52126(16) 0.0770(5) 0.23883(15) 0.0550 1.0000 Uani
O24 O 0.14270(16) 0.7207(4) 0.08798(14) 0.0348 1.0000 Uani
O28 O 0.1774(2) 0.6163(5) 0.26192(18) 0.0638 1.0000 Uani
O29 O 0.1714(2) 0.0607(5) 0.22347(17) 0.0551 1.0000 Uani
O30 O -0.02060(17) 0.3331(5) 0.25984(16) 0.0556 1.0000 Uani
F11 F 0.31881(14) 0.3744(4) 0.07295(16) 0.0546 1.0000 Uani
F12 F 0.26444(13) 0.1346(4) 0.10894(15) 0.0547 1.0000 Uani
F13 F 0.38523(14) 0.1853(4) 0.14724(13) 0.0530 1.0000 Uani
F14 F 0.34752(16) 0.1051(4) 0.03901(13) 0.0598 1.0000 Uani
F21 F 0.11064(14) 0.2062(4) 0.34716(14) 0.0551 1.0000 Uani
F22 F 0.23369(13) 0.2495(4) 0.36964(14) 0.0461 1.0000 Uani
F23 F 0.18338(13) 0.0275(3) 0.42258(14) 0.0464 1.0000 Uani
F24 F 0.16423(17) 0.3127(4) 0.44868(14) 0.0580 1.0000 Uani
H21 H 0.5566 -0.0266 0.3903 0.045(3) 1.0000 Uiso
H31 H 0.4846 -0.2799 0.3750 0.045(3) 1.0000 Uiso
H51 H 0.3103 -0.0021 0.4161 0.045(3) 1.0000 Uiso
H61 H 0.3825 0.2524 0.4307 0.045(3) 1.0000 Uiso
H71 H 0.2647 -0.4511 0.4037 0.045(3) 1.0000 Uiso
H72 H 0.2816 -0.2995 0.4554 0.045(3) 1.0000 Uiso
H73 H 0.2539 -0.2576 0.3801 0.045(3) 1.0000 Uiso
H221 H -0.0584 0.4410 0.1080 0.045(3) 1.0000 Uiso
H231 H 0.0177 0.6894 0.1167 0.045(3) 1.0000 Uiso
H251 H 0.1854 0.3860 0.0766 0.045(3) 1.0000 Uiso
H261 H 0.1087 0.1369 0.0685 0.045(3) 1.0000 Uiso
H271 H 0.2397 0.8264 0.0828 0.045(3) 1.0000 Uiso
H272 H 0.2459 0.6391 0.1134 0.045(3) 1.0000 Uiso
H273 H 0.2220 0.6639 0.0365 0.045(3) 1.0000 Uiso

loop_
_atom_site_aniso_label
_atom_site_aniso_U_11
_atom_site_aniso_U_22
_atom_site_aniso_U_33
_atom_site_aniso_U_23
_atom_site_aniso_U_13
_atom_site_aniso_U_12
Mn1 0.0196(2) 0.0242(3) 0.0171(2) 0.0018(2) 0.00326(19) 0.0020(2)
Mn2 0.0202(2) 0.0253(3) 0.0181(2) 0.0007(2) 0.00342(19) 0.0030(2)
Br1 0.0373(2) 0.0289(2) 0.0325(2) 0.00130(17) -0.00190(16) -0.00839(18)
Br2 0.0322(2) 0.0358(2) 0.0367(2) -0.00533(19) 0.00626(17) -0.00920(18)
B1 0.023(2) 0.033(3) 0.036(2) 0.0044(19) 0.0067(17) 0.0032(18)
B2 0.0191(19) 0.035(3) 0.035(2) 0.008(2) 0.0091(17) 0.0042(18)
C1 0.0254(17) 0.0253(19) 0.0198(16) -0.0010(14) 0.0004(13) -0.0020(15)
C2 0.0198(16) 0.0272(19) 0.0204(16) 0.0038(14) 0.0019(13) 0.0041(15)
C3 0.0259(17) 0.0254(19) 0.0221(17) 0.0023(15) 0.0061(14) 0.0070(15)
C4 0.0276(18) 0.0243(19) 0.0174(15) 0.0015(14) 0.0045(13) 0.0025(15)
C5 0.0232(17) 0.029(2) 0.0227(17) 0.0014(15) 0.0077(14) 0.0015(15)
C6 0.0316(18) 0.0244(19) 0.0163(15) 0.0002(14) 0.0049(13) 0.0050(16)
C7 0.035(2) 0.039(2) 0.053(3) -0.002(2) 0.012(2) -0.012(2)
C8 0.036(2) 0.041(3) 0.028(2) 0.0050(18) 0.0012(17) -0.0019(19)
C9 0.0307(19) 0.033(2) 0.0262(19) 0.0058(16) 0.0091(15) 0.0074(17)
C10 0.0259(19) 0.043(2) 0.0250(19) 0.0069(18) 0.0027(15) 0.0016(18)
C21 0.0226(17) 0.0277(19) 0.0212(16) 0.0008(15) 0.0011(13) -0.0037(15)
C22 0.0235(17) 0.035(2) 0.0232(17) 0.0015(16) 0.0020(14) 0.0067(17)
C23 0.0296(18) 0.0254(19) 0.0231(17) 0.0048(15) 0.0054(14) 0.0091(16)
C24 0.0280(18) 0.028(2) 0.0206(17) 0.0034(15) 0.0051(14) -0.0018(16)
C25 0.0239(17) 0.031(2) 0.0223(17) -0.0009(15) 0.0087(14) 0.0026(15)
C26 0.0264(18) 0.0281(19) 0.0224(17) -0.0011(15) 0.0062(14) 0.0038(16)
C27 0.043(3) 0.047(3) 0.055(3) -0.010(2) 0.022(2) -0.019(2)
C28 0.035(2) 0.041(3) 0.028(2) 0.0011(18) 0.0007(16) 0.0005(19)
C29 0.035(2) 0.037(2) 0.028(2) 0.0015(18) 0.0065(16) 0.0045(19)
C30 0.030(2) 0.042(2) 0.0268(19) 0.0064(18) 0.0043(16) 0.0048(18)
O4 0.0318(14) 0.0263(14) 0.0325(14) 0.0011(12) 0.0093(11) -0.0065(12)
O8 0.070(2) 0.060(3) 0.0430(19) -0.0081(18) -0.0184(17) -0.020(2)
O9 0.053(2) 0.045(2) 0.0479(19) 0.0191(16) 0.0150(16) 0.0214(17)
O10 0.0330(16) 0.100(3) 0.0352(17) 0.0222(19) 0.0146(13) 0.0058(19)
O24 0.0382(16) 0.0288(16) 0.0395(16) 0.0005(13) 0.0125(13) -0.0074(13)
O28 0.067(2) 0.065(3) 0.050(2) -0.0120(19) -0.0160(18) -0.020(2)
O29 0.064(2) 0.051(2) 0.050(2) 0.0180(17) 0.0102(17) 0.0320(19)
O30 0.0371(17) 0.097(3) 0.0367(18) 0.0207(19) 0.0171(14) 0.0087(19)
F11 0.0355(14) 0.0346(16) 0.093(2) 0.0116(15) 0.0096(15) 0.0007(12)
F12 0.0309(13) 0.0491(17) 0.088(2) 0.0149(16) 0.0211(13) -0.0057(13)
F13 0.0366(14) 0.081(2) 0.0378(14) 0.0068(15) -0.0029(11) 0.0035(15)
F14 0.0697(19) 0.071(2) 0.0397(15) 0.0011(15) 0.0124(14) 0.0320(17)
F21 0.0320(13) 0.085(2) 0.0447(15) 0.0231(15) -0.0039(11) -0.0003(14)
F22 0.0348(13) 0.0447(15) 0.0650(17) 0.0067(14) 0.0259(12) -0.0043(12)
F23 0.0299(13) 0.0371(15) 0.0722(19) 0.0190(14) 0.0089(12) 0.0014(11)
F24 0.072(2) 0.064(2) 0.0419(15) 0.0030(14) 0.0203(14) 0.0257(16)

loop_
_atom_type_symbol
_atom_type_scat_dispersion_real
_atom_type_scat_dispersion_imag
_atom_type_scat_Cromer_Mann_a1
_atom_type_scat_Cromer_Mann_b1
_atom_type_scat_Cromer_Mann_a2
_atom_type_scat_Cromer_Mann_b2
_atom_type_scat_Cromer_Mann_a3
_atom_type_scat_Cromer_Mann_b3
_atom_type_scat_Cromer_Mann_a4
_atom_type_scat_Cromer_Mann_b4
_atom_type_scat_Cromer_Mann_c
_atom_type_scat_source
C 0.0033 0.0016 2.3100 20.8439 1.0200 10.2075 1.5886 0.5687 0.8650 51.6512 0.2156 'International Tables Vol C 4.2.6.8 and 6.1.1.4'
H 0.0000 0.0000 0.4930 10.5109 0.3229 26.1257 0.1402 3.1424 0.0408 57.7998 0.0030 'International Tables Vol C 4.2.6.8 and 6.1.1.4'
B 0.0013 0.0007 2.0545 23.2185 1.3326 1.0210 1.0979 60.3498 0.7068 0.1403 -0.1932 'International Tables Vol C 4.2.6.8 and 6.1.1.4'
Br -0.2901 2.4595 17.1789 2.1723 5.2358 16.5796 5.6377 0.2609 3.9851 41.4328 2.9557 'International Tables Vol C 4.2.6.8 and 6.1.1.4'
F 0.0171 0.0103 3.5392 10.2825 2.6412 4.2944 1.5170 0.2615 1.0243 26.1476 0.2776 'International Tables Vol C 4.2.6.8 and 6.1.1.4'
O 0.0106 0.0060 3.0485 13.2771 2.2868 5.7011 1.5463 0.3239 0.8670 32.9089 0.2508 'International Tables Vol C 4.2.6.8 and 6.1.1.4'
Mn 0.3368 0.7283 11.2819 5.3409 7.3573 0.3432 3.0193 17.8674 2.2441 83.7543 1.0896 'International Tables Vol C 4.2.6.8 and 6.1.1.4'

loop_
_geom_angle_atom_site_label_1
_geom_angle_atom_site_label_2
_geom_angle_atom_site_label_3
_geom_angle
_geom_angle_publ_flag
C1 Mn1 C2 37.91(13) yes
C1 Mn1 C3 67.55(14) yes
C2 Mn1 C3 36.95(13) yes
C1 Mn1 C4 78.71(13) yes
C2 Mn1 C4 66.18(13) yes
C3 Mn1 C4 36.81(12) yes
C1 Mn1 C5 67.70(13) yes
C2 Mn1 C5 79.65(13) yes
C3 Mn1 C5 67.09(13) yes
C4 Mn1 C5 36.62(13) yes
C1 Mn1 C6 38.01(13) yes
C2 Mn1 C6 68.21(13) yes
C3 Mn1 C6 79.87(13) yes
C4 Mn1 C6 66.36(13) yes
C5 Mn1 C6 37.25(13) yes
C1 Mn1 C8 163.61(17) yes
C2 Mn1 C8 130.86(17) yes
C3 Mn1 C8 97.46(17) yes
C4 Mn1 C8 85.24(16) yes
C5 Mn1 C8 101.01(16) yes
C1 Mn1 C9 103.40(16) yes
C2 Mn1 C9 138.64(17) yes
C3 Mn1 C9 166.50(15) yes
C4 Mn1 C9 133.78(15) yes
C5 Mn1 C9 100.54(15) yes
C1 Mn1 C10 98.67(16) yes
C2 Mn1 C10 84.46(15) yes
C3 Mn1 C10 100.62(16) yes
C4 Mn1 C10 135.41(16) yes
C5 Mn1 C10 164.05(15) yes
C6 Mn1 C8 135.97(17) yes
C6 Mn1 C9 86.92(15) yes
C8 Mn1 C9 90.07(19) yes
C6 Mn1 C10 133.51(17) yes
C8 Mn1 C10 90.39(19) yes
C9 Mn1 C10 90.47(17) yes
C21 Mn2 C22 37.64(14) yes
C21 Mn2 C23 67.65(14) yes
C22 Mn2 C23 37.30(14) yes
C21 Mn2 C24 78.47(14) yes
C22 Mn2 C24 66.31(14) yes
C23 Mn2 C24 36.94(13) yes
C21 Mn2 C25 67.73(13) yes
C22 Mn2 C25 79.77(13) yes
C23 Mn2 C25 67.29(13) yes
C24 Mn2 C25 36.45(13) yes
C21 Mn2 C26 37.98(13) yes
C22 Mn2 C26 68.20(14) yes
C23 Mn2 C26 80.31(14) yes
C24 Mn2 C26 66.42(14) yes
C25 Mn2 C26 37.53(14) yes
C21 Mn2 C28 163.41(17) yes
C22 Mn2 C28 129.51(18) yes
C23 Mn2 C28 96.38(17) yes
C24 Mn2 C28 85.98(16) yes
C25 Mn2 C28 102.72(16) yes
C21 Mn2 C29 103.71(17) yes
C22 Mn2 C29 139.47(18) yes
C23 Mn2 C29 164.41(15) yes
C24 Mn2 C29 130.55(16) yes
C25 Mn2 C29 97.65(16) yes
C21 Mn2 C30 97.18(16) yes
C22 Mn2 C30 84.91(16) yes
C23 Mn2 C30 102.76(16) yes
C24 Mn2 C30 138.31(17) yes
C25 Mn2 C30 164.00(16) yes
C26 Mn2 C28 138.27(17) yes
C26 Mn2 C29 85.14(16) yes
C28 Mn2 C29 90.75(19) yes
C26 Mn2 C30 130.94(17) yes
C28 Mn2 C30 90.56(19) yes
C29 Mn2 C30 90.98(18) yes
F11 B1 F12 109.6(3) yes
F11 B1 F13 109.4(4) yes
F12 B1 F13 110.2(4) yes
F11 B1 F14 108.2(4) yes
F12 B1 F14 110.9(4) yes
F13 B1 F14 108.4(3) yes
F21 B2 F22 109.9(3) yes
F21 B2 F23 109.6(4) yes
F22 B2 F23 109.8(3) yes
F21 B2 F24 108.7(3) yes
F22 B2 F24 110.1(4) yes
F23 B2 F24 108.7(3) yes
Mn1 C1 Br1 128.71(18) yes
Mn1 C1 C2 71.3(2) yes
Br1 C1 C2 118.9(3) yes
Mn1 C1 C6 71.01(19) yes
Br1 C1 C6 121.9(3) yes
C2 C1 C6 119.2(3) yes
Mn1 C2 C1 70.80(19) yes
Mn1 C2 C3 72.7(2) yes
C1 C2 C3 120.6(3) yes
Mn1 C2 H21 118.6 no
C1 C2 H21 119.1 no
C3 C2 H21 119.2 no
Mn1 C3 C2 70.4(2) yes
Mn1 C3 C4 74.8(2) yes
C2 C3 C4 120.5(3) yes
Mn1 C3 H31 119.0 no
C2 C3 H31 119.7 no
C4 C3 H31 119.2 no
Mn1 C4 C3 68.4(2) yes
Mn1 C4 C5 68.8(2) yes
C3 C4 C5 118.7(3) yes
Mn1 C4 O4 131.4(2) yes
C3 C4 O4 115.6(3) yes
C5 C4 O4 125.5(3) yes
Mn1 C5 C4 74.6(2) yes
Mn1 C5 C6 69.70(19) yes
C4 C5 C6 120.2(3) yes
Mn1 C5 H51 119.4 no
C4 C5 H51 119.5 no
C6 C5 H51 119.5 no
Mn1 C6 C1 70.98(19) yes
Mn1 C6 C5 73.0(2) yes
C1 C6 C5 120.4(3) yes
Mn1 C6 H61 119.2 no
C1 C6 H61 119.2 no
C5 C6 H61 119.6 no
O4 C7 H71 109.0 no
O4 C7 H72 109.8 no
H71 C7 H72 111.0 no
O4 C7 H73 108.4 no
H71 C7 H73 108.7 no
H72 C7 H73 109.9 no
Mn1 C8 O8 178.7(4) yes
Mn1 C9 O9 178.0(4) yes
Mn1 C10 O10 176.6(3) yes
Br2 C21 Mn2 128.05(18) yes
Br2 C21 C22 118.2(3) yes
Mn2 C21 C22 71.4(2) yes
Br2 C21 C26 121.7(3) yes
Mn2 C21 C26 71.2(2) yes
C22 C21 C26 120.1(3) yes
Mn2 C22 C21 70.9(2) yes
Mn2 C22 C23 72.9(2) yes
C21 C22 C23 120.9(3) yes
Mn2 C22 H221 118.8 no
C21 C22 H221 119.4 no
C23 C22 H221 118.8 no
Mn2 C23 C22 69.8(2) yes
Mn2 C23 C24 74.6(2) yes
C22 C23 C24 119.3(3) yes
Mn2 C23 H231 119.6 no
C22 C23 H231 120.6 no
C24 C23 H231 119.5 no
Mn2 C24 C23 68.5(2) yes
Mn2 C24 C25 68.9(2) yes
C23 C24 C25 119.5(3) yes
Mn2 C24 O24 131.6(3) yes
C23 C24 O24 114.6(3) yes
C25 C24 O24 125.7(3) yes
Mn2 C25 C24 74.6(2) yes
Mn2 C25 C26 69.4(2) yes
C24 C25 C26 120.0(3) yes
Mn2 C25 H251 119.3 no
C24 C25 H251 119.5 no
C26 C25 H251 119.7 no
Mn2 C26 C25 73.1(2) yes
Mn2 C26 C21 70.8(2) yes
C25 C26 C21 119.8(3) yes
Mn2 C26 H261 119.4 no
C25 C26 H261 119.7 no
C21 C26 H261 119.6 no
O24 C27 H271 110.0 no
O24 C27 H272 109.3 no
H271 C27 H272 108.3 no
O24 C27 H273 110.4 no
H271 C27 H273 110.0 no
H272 C27 H273 108.7 no
Mn2 C28 O28 178.0(4) yes
Mn2 C29 O29 178.1(4) yes
Mn2 C30 O30 176.5(4) yes
C7 O4 C4 118.0(3) yes
C27 O24 C24 117.3(3) yes

loop_
_geom_bond_atom_site_label_1
_geom_bond_atom_site_label_2
_geom_bond_distance
_geom_bond_publ_flag
Mn1 C1 2.182(3) yes
Mn1 C2 2.189(3) yes
Mn1 C3 2.218(4) yes
Mn1 C4 2.302(4) yes
Mn1 C5 2.226(3) yes
Mn1 C6 2.182(3) yes
Mn1 C8 1.840(4) yes
Mn1 C9 1.856(4) yes
Mn1 C10 1.825(4) yes
Mn2 C21 2.173(4) yes
Mn2 C22 2.180(4) yes
Mn2 C23 2.220(4) yes
Mn2 C24 2.301(4) yes
Mn2 C25 2.226(3) yes
Mn2 C26 2.179(4) yes
Mn2 C28 1.838(4) yes
Mn2 C29 1.860(4) yes
Mn2 C30 1.826(4) yes
Br1 C1 1.899(4) yes
Br2 C21 1.905(4) yes
B1 F11 1.397(5) yes
B1 F12 1.378(5) yes
B1 F13 1.396(5) yes
B1 F14 1.388(5) yes
B2 F21 1.398(5) yes
B2 F22 1.382(5) yes
B2 F23 1.412(5) yes
B2 F24 1.391(5) yes
C1 C2 1.420(5) yes
C1 C6 1.421(5) yes
C2 C3 1.397(5) yes
C2 H21 0.955 no
C3 C4 1.430(5) yes
C3 H31 0.956 no
C4 C5 1.425(5) yes
C4 O4 1.339(4) yes
C5 C6 1.409(5) yes
C5 H51 0.953 no
C6 H61 0.950 no
C7 O4 1.463(5) yes
C7 H71 0.948 no
C7 H72 0.934 no
C7 H73 0.961 no
C8 O8 1.139(5) yes
C9 O9 1.133(5) yes
C10 O10 1.142(4) yes
C21 C22 1.405(5) yes
C21 C26 1.416(5) yes
C22 C23 1.408(5) yes
C22 H221 0.957 no
C23 C24 1.435(5) yes
C23 H231 0.948 no
C24 C25 1.418(5) yes
C24 O24 1.345(4) yes
C25 C26 1.418(5) yes
C25 H251 0.954 no
C26 H261 0.948 no
C27 O24 1.458(5) yes
C27 H271 0.949 no
C27 H272 0.965 no
C27 H273 0.945 no
C28 O28 1.143(5) yes
C29 O29 1.131(5) yes
C30 O30 1.145(4) yes
